data_7038408
loop_
_publ_author_name
'Yamamura, M.'
'Takizawa, H.'
'Gobo, Y.'
'Nabeshima, T.'

_publ_section_title
;
 Stable neutral radicals of planar N2O2-type dipyrrin platinum complexes:
 hybrid radicals of the delocalized organic \p-orbital and platinum
 d-orbital.
;
_journal_issue 16
_journal_name_full 'Dalton transactions (Cambridge, England : 2003)'
_journal_page_first 6834
_journal_page_last 6838
_journal_paper_doi 10.1039/c5dt05039a
_journal_volume 45
_journal_year 2016
_chemical_formula_sum 'C30 H23 N2 O2 Pt'
_chemical_formula_weight 638.59
_chemical_name_systematic
; 
 ? 
;
_space_group_IT_number 61
_symmetry_cell_setting orthorhombic
_symmetry_space_group_name_Hall '-P 2ac 2ab'
_symmetry_space_group_name_H-M 'P b c a'
_atom_sites_solution_hydrogens geom
_atom_sites_solution_primary direct
_atom_sites_solution_secondary difmap
_audit_creation_method SHELXL-97
_audit_update_record
;
2016-01-28 deposited with the CCDC.
2016-02-03 downloaded from the CCDC.
;
_cell_angle_alpha 90.00
_cell_angle_beta 90.00
_cell_angle_gamma 90.00
_cell_formula_units_Z 8
_cell_length_a 15.407(3)
_cell_length_b 15.984(3)
_cell_length_c 18.826(3)
_cell_measurement_reflns_used 4421
_cell_measurement_temperature 120(2)
_cell_measurement_theta_max 27.98
_cell_measurement_theta_min 3.65
_cell_volume 4636.2(15)
_computing_cell_refinement 'Bruker SAINT'
_computing_data_collection 'Bruker APEX2'
_computing_data_reduction 'Bruker SAINT'
_computing_molecular_graphics 'Bruker SHELXTL'
_computing_publication_material 'Bruker SHELXTL'
_computing_structure_refinement 'SHELXL-97 (Sheldrick, 1997)'
_computing_structure_solution 'SHELXS-97 (Sheldrick, 1990)'
_diffrn_ambient_temperature 120(2)
_diffrn_measured_fraction_theta_full 0.967
_diffrn_measured_fraction_theta_max 0.967
_diffrn_measurement_device_type 'Bruker APEX-II CCD'
_diffrn_measurement_method '\f and \w scans'
_diffrn_radiation_monochromator graphite
_diffrn_radiation_source 'fine-focus sealed tube'
_diffrn_radiation_type MoK\a
_diffrn_radiation_wavelength 0.71073
_diffrn_reflns_av_R_equivalents 0.0574
_diffrn_reflns_av_unetI/netI 0.0447
_diffrn_reflns_limit_h_max 19
_diffrn_reflns_limit_h_min -18
_diffrn_reflns_limit_k_max 20
_diffrn_reflns_limit_k_min -14
_diffrn_reflns_limit_l_max 24
_diffrn_reflns_limit_l_min -18
_diffrn_reflns_number 23531
_diffrn_reflns_theta_full 27.59
_diffrn_reflns_theta_max 27.59
_diffrn_reflns_theta_min 2.13
_exptl_absorpt_coefficient_mu 6.085
_exptl_absorpt_correction_T_max 0.8880
_exptl_absorpt_correction_T_min 0.5813
_exptl_absorpt_correction_type empirical
_exptl_absorpt_process_details
;
SADABS Sheldrick 1996
;
_exptl_crystal_colour 'deep green'
_exptl_crystal_density_diffrn 1.830
_exptl_crystal_density_method 'not measured'
_exptl_crystal_description prism
_exptl_crystal_F_000 2488
_exptl_crystal_size_max 0.10
_exptl_crystal_size_mid 0.05
_exptl_crystal_size_min 0.02
_refine_diff_density_max 1.880
_refine_diff_density_min -1.713
_refine_diff_density_rms 0.168
_refine_ls_extinction_method none
_refine_ls_goodness_of_fit_ref 1.043
_refine_ls_hydrogen_treatment mixed
_refine_ls_matrix_type full
_refine_ls_number_parameters 319
_refine_ls_number_reflns 5193
_refine_ls_number_restraints 0
_refine_ls_restrained_S_all 1.043
_refine_ls_R_factor_all 0.0558
_refine_ls_R_factor_gt 0.0324
_refine_ls_shift/su_max 0.002
_refine_ls_shift/su_mean 0.000
_refine_ls_structure_factor_coef Fsqd
_refine_ls_weighting_details 'calc w=1/[\s^2^(Fo^2^)+(0.0316P)^2^+18.6729P] where P=(Fo^2^+2Fc^2^)/3'
_refine_ls_weighting_scheme calc
_refine_ls_wR_factor_gt 0.0714
_refine_ls_wR_factor_ref 0.0851
_reflns_number_gt 3800
_reflns_number_total 5193
_reflns_threshold_expression >2sigma(I)
_cod_data_source_file c5dt05039a2.cif
_cod_data_source_block takipt_0m
_cod_depositor_comments 'Adding full bibliography for 7038408--7038409.cif.'
_cod_original_cell_volume 4635.9(13)
_cod_original_sg_symbol_H-M Pbca
_cod_database_code 7038408

loop_
_symmetry_equiv_pos_as_xyz
'x, y, z'
'-x+1/2, -y, z+1/2'
'x+1/2, -y+1/2, -z'
'-x, y+1/2, -z+1/2'
'-x, -y, -z'
'x-1/2, y, -z-1/2'
'-x-1/2, y-1/2, z'
'x, -y-1/2, z-1/2'

loop_
_atom_site_label
_atom_site_type_symbol
_atom_site_fract_x
_atom_site_fract_y
_atom_site_fract_z
_atom_site_U_iso_or_equiv
_atom_site_adp_type
_atom_site_occupancy
_atom_site_symmetry_multiplicity
_atom_site_calc_flag
_atom_site_refinement_flags
Pt1 Pt -0.154802(12) 0.035484(11) 0.516966(10) 0.01641(7) Uani 1 1 d .
O1 O -0.2109(2) -0.0373(2) 0.4460(2) 0.0218(8) Uani 1 1 d .
O2 O -0.0907(2) -0.0682(2) 0.5394(2) 0.0237(8) Uani 1 1 d .
N1 N -0.2271(3) 0.1316(2) 0.4905(2) 0.0191(9) Uani 1 1 d .
C1 C -0.2733(3) -0.0186(3) 0.4024(3) 0.0231(11) Uani 1 1 d .
C2 C -0.3172(4) 0.0608(3) 0.4001(3) 0.0240(12) Uani 1 1 d .
C3 C -0.2924(3) 0.1306(3) 0.4424(3) 0.0204(11) Uani 1 1 d .
C4 C -0.2222(4) 0.2110(3) 0.5198(3) 0.0215(11) Uani 1 1 d .
C5 C -0.2874(3) 0.2621(3) 0.4867(3) 0.0241(12) Uani 1 1 d .
H1 H -0.2984 0.3196 0.4960 0.029 Uiso 1 1 calc R
C6 C -0.3299(4) 0.2130(3) 0.4398(3) 0.0289(13) Uani 1 1 d .
H2 H -0.3766 0.2300 0.4102 0.035 Uiso 1 1 calc R
C7 C -0.1637(3) 0.2363(3) 0.5721(3) 0.0193(11) Uani 1 1 d .
C8 C -0.1008(3) 0.1841(3) 0.6029(3) 0.0198(11) Uani 1 1 d .
N2 N -0.0890(3) 0.1000(2) 0.5875(2) 0.0198(9) Uani 1 1 d .
C9 C -0.0211(4) 0.0707(3) 0.6263(3) 0.0226(11) Uani 1 1 d .
C10 C 0.0124(4) 0.1393(3) 0.6686(3) 0.0253(12) Uani 1 1 d .
H3 H 0.0603 0.1368 0.7003 0.030 Uiso 1 1 calc R
C11 C -0.0368(4) 0.2074(3) 0.6549(3) 0.0233(11) Uani 1 1 d .
H4 H -0.0303 0.2611 0.6758 0.028 Uiso 1 1 calc R
C12 C 0.0091(3) -0.0139(3) 0.6273(3) 0.0197(11) Uani 1 1 d .
C13 C -0.0293(3) -0.0784(3) 0.5848(3) 0.0190(10) Uani 1 1 d .
C14 C 0.0010(4) -0.1628(3) 0.5930(3) 0.0276(13) Uani 1 1 d .
H5 H -0.0254 -0.2064 0.5663 0.033 Uiso 1 1 calc R
C15 C 0.0668(4) -0.1810(4) 0.6384(3) 0.0325(14) Uani 1 1 d .
H6 H 0.0858 -0.2373 0.6435 0.039 Uiso 1 1 calc R
C16 C 0.1071(4) -0.1177(4) 0.6778(3) 0.0307(13) Uani 1 1 d .
H7 H 0.1543 -0.1309 0.7083 0.037 Uiso 1 1 calc R
C17 C 0.0788(4) -0.0368(3) 0.6726(3) 0.0262(12) Uani 1 1 d .
H8 H 0.1066 0.0053 0.7001 0.031 Uiso 1 1 calc R
C18 C -0.1655(3) 0.3268(3) 0.5945(3) 0.0231(11) Uani 1 1 d .
C19 C -0.2206(4) 0.3536(3) 0.6492(3) 0.0272(12) Uani 1 1 d .
C20 C -0.2204(4) 0.4382(3) 0.6678(3) 0.0316(14) Uani 1 1 d .
H9 H -0.2580 0.4574 0.7043 0.038 Uiso 1 1 calc R
C21 C -0.1657(4) 0.4950(3) 0.6336(4) 0.0319(14) Uani 1 1 d .
C22 C -0.1132(4) 0.4670(3) 0.5803(4) 0.0320(14) Uani 1 1 d .
H10 H -0.0761 0.5058 0.5570 0.038 Uiso 1 1 calc R
C23 C -0.1121(4) 0.3835(3) 0.5589(3) 0.0276(12) Uani 1 1 d .
C24 C -0.0538(4) 0.3576(4) 0.4984(4) 0.0415(17) Uani 1 1 d .
H11 H -0.0022 0.3294 0.5173 0.062 Uiso 1 1 calc R
H12 H -0.0360 0.4072 0.4715 0.062 Uiso 1 1 calc R
H13 H -0.0852 0.3192 0.4669 0.062 Uiso 1 1 calc R
C25 C -0.1656(5) 0.5866(4) 0.6564(4) 0.049(2) Uani 1 1 d .
H14 H -0.1091 0.6007 0.6770 0.073 Uiso 1 1 calc R
H15 H -0.2113 0.5957 0.6918 0.073 Uiso 1 1 calc R
H16 H -0.1764 0.6222 0.6149 0.073 Uiso 1 1 calc R
C26 C -0.2799(4) 0.2946(4) 0.6872(4) 0.0374(15) Uani 1 1 d .
H17 H -0.3084 0.3239 0.7265 0.056 Uiso 1 1 calc R
H18 H -0.2462 0.2475 0.7060 0.056 Uiso 1 1 calc R
H19 H -0.3239 0.2735 0.6541 0.056 Uiso 1 1 calc R
C27 C -0.3870(4) 0.0677(4) 0.3518(3) 0.0300(13) Uani 1 1 d .
H20 H -0.4179 0.1191 0.3501 0.036 Uiso 1 1 calc R
C28 C -0.4123(4) 0.0054(4) 0.3076(3) 0.0338(14) Uani 1 1 d .
H21 H -0.4607 0.0127 0.2769 0.041 Uiso 1 1 calc R
C29 C -0.3658(4) -0.0704(4) 0.3080(3) 0.0340(14) Uani 1 1 d .
H22 H -0.3812 -0.1134 0.2756 0.041 Uiso 1 1 calc R
C30 C -0.2988(4) -0.0829(3) 0.3544(3) 0.0281(13) Uani 1 1 d .
H23 H -0.2691 -0.1349 0.3547 0.034 Uiso 1 1 calc R

loop_
_atom_site_aniso_label
_atom_site_aniso_U_11
_atom_site_aniso_U_22
_atom_site_aniso_U_33
_atom_site_aniso_U_23
_atom_site_aniso_U_13
_atom_site_aniso_U_12
Pt1 0.01755(11) 0.01061(10) 0.02107(12) 0.00008(8) -0.00131(8) -0.00011(7)
O1 0.0294(19) 0.0142(16) 0.0217(19) -0.0017(15) -0.0025(16) 0.0015(15)
O2 0.0238(19) 0.0130(16) 0.034(2) 0.0037(16) -0.0019(17) 0.0002(15)
N1 0.019(2) 0.0131(19) 0.025(2) -0.0001(18) -0.0015(18) -0.0024(17)
C1 0.025(3) 0.018(2) 0.027(3) 0.004(2) 0.002(2) -0.003(2)
C2 0.022(3) 0.019(2) 0.031(3) -0.002(2) -0.002(2) -0.005(2)
C3 0.019(3) 0.015(2) 0.027(3) 0.002(2) 0.001(2) 0.000(2)
C4 0.023(3) 0.013(2) 0.028(3) -0.001(2) 0.003(2) -0.003(2)
C5 0.024(3) 0.013(2) 0.036(3) 0.000(2) 0.000(2) 0.000(2)
C6 0.025(3) 0.022(3) 0.040(4) 0.003(3) -0.007(2) 0.003(2)
C7 0.024(3) 0.011(2) 0.023(3) 0.000(2) 0.004(2) -0.002(2)
C8 0.023(3) 0.012(2) 0.024(3) -0.004(2) 0.002(2) -0.002(2)
N2 0.018(2) 0.0119(19) 0.030(2) 0.0020(19) -0.0008(18) -0.0012(17)
C9 0.025(3) 0.016(2) 0.026(3) 0.003(2) 0.002(2) -0.003(2)
C10 0.022(3) 0.025(3) 0.029(3) 0.001(2) -0.004(2) -0.003(2)
C11 0.026(3) 0.018(2) 0.026(3) -0.002(2) 0.002(2) -0.004(2)
C12 0.019(3) 0.016(2) 0.024(3) 0.001(2) 0.001(2) 0.002(2)
C13 0.022(3) 0.015(2) 0.020(3) 0.000(2) 0.003(2) 0.004(2)
C14 0.032(3) 0.013(2) 0.038(3) -0.003(2) -0.001(3) 0.003(2)
C15 0.037(3) 0.023(3) 0.038(4) 0.003(3) 0.000(3) 0.011(3)
C16 0.031(3) 0.033(3) 0.028(3) 0.007(3) -0.004(2) 0.011(3)
C17 0.027(3) 0.027(3) 0.025(3) -0.001(2) 0.004(2) 0.000(2)
C18 0.025(3) 0.012(2) 0.033(3) -0.003(2) -0.008(2) 0.000(2)
C19 0.029(3) 0.018(2) 0.034(3) -0.006(2) -0.006(2) 0.000(2)
C20 0.038(3) 0.018(3) 0.039(4) -0.010(3) -0.012(3) 0.008(3)
C21 0.042(4) 0.013(2) 0.041(4) -0.005(3) -0.018(3) 0.004(3)
C22 0.036(3) 0.017(3) 0.043(4) 0.006(3) -0.011(3) -0.006(2)
C23 0.028(3) 0.018(2) 0.036(3) 0.004(2) -0.008(3) -0.002(2)
C24 0.038(4) 0.026(3) 0.060(5) 0.004(3) 0.007(3) -0.006(3)
C25 0.071(5) 0.015(3) 0.060(5) -0.007(3) -0.027(4) 0.005(3)
C26 0.042(4) 0.029(3) 0.041(4) -0.006(3) 0.011(3) -0.004(3)
C27 0.027(3) 0.028(3) 0.035(4) 0.004(3) -0.006(3) 0.001(2)
C28 0.030(3) 0.035(3) 0.036(4) -0.004(3) -0.012(3) 0.000(3)
C29 0.044(4) 0.029(3) 0.030(3) -0.007(3) -0.007(3) -0.005(3)
C30 0.031(3) 0.019(3) 0.034(3) -0.002(2) -0.005(3) -0.003(2)

loop_
_atom_type_symbol
_atom_type_description
_atom_type_scat_dispersion_real
_atom_type_scat_dispersion_imag
_atom_type_scat_source
C C 0.0033 0.0016 'International Tables Vol C Tables 4.2.6.8 and 6.1.1.4'
H H 0.0000 0.0000 'International Tables Vol C Tables 4.2.6.8 and 6.1.1.4'
N N 0.0061 0.0033 'International Tables Vol C Tables 4.2.6.8 and 6.1.1.4'
O O 0.0106 0.0060 'International Tables Vol C Tables 4.2.6.8 and 6.1.1.4'
Pt Pt -1.7033 8.3905 'International Tables Vol C Tables 4.2.6.8 and 6.1.1.4'

loop_
_geom_angle_atom_site_label_1
_geom_angle_atom_site_label_2
_geom_angle_atom_site_label_3
_geom_angle
N1 Pt1 N2 93.07(17)
N1 Pt1 O1 92.33(16)
N2 Pt1 O1 174.20(15)
N1 Pt1 O2 174.48(16)
N2 Pt1 O2 92.16(16)
O1 Pt1 O2 82.51(15)
C1 O1 Pt1 128.1(3)
C13 O2 Pt1 128.1(3)
C3 N1 C4 108.5(4)
C3 N1 Pt1 125.7(3)
C4 N1 Pt1 125.8(4)
O1 C1 C30 116.1(5)
O1 C1 C2 124.7(5)
C30 C1 C2 119.2(5)
C27 C2 C3 120.2(5)
C27 C2 C1 116.5(5)
C3 C2 C1 123.3(5)
N1 C3 C2 125.6(5)
N1 C3 C6 108.1(4)
C2 C3 C6 126.2(5)
N1 C4 C7 125.6(5)
N1 C4 C5 108.1(5)
C7 C4 C5 126.3(5)
C6 C5 C4 107.0(4)
C6 C5 H1 126.5
C4 C5 H1 126.5
C5 C6 C3 108.4(5)
C5 C6 H2 125.8
C3 C6 H2 125.8
C4 C7 C8 124.5(4)
C4 C7 C18 117.7(4)
C8 C7 C18 117.8(4)
N2 C8 C7 125.4(5)
N2 C8 C11 107.7(4)
C7 C8 C11 127.0(4)
C9 N2 C8 108.8(4)
C9 N2 Pt1 125.5(3)
C8 N2 Pt1 125.7(3)
N2 C9 C12 125.6(5)
N2 C9 C10 108.0(4)
C12 C9 C10 126.3(5)
C11 C10 C9 107.7(5)
C11 C10 H3 126.2
C9 C10 H3 126.2
C10 C11 C8 107.9(5)
C10 C11 H4 126.1
C8 C11 H4 126.1
C17 C12 C9 119.8(5)
C17 C12 C13 117.5(5)
C9 C12 C13 122.6(5)
O2 C13 C12 125.7(4)
O2 C13 C14 115.4(5)
C12 C13 C14 118.9(5)
C15 C14 C13 120.7(5)
C15 C14 H5 119.6
C13 C14 H5 119.6
C14 C15 C16 120.6(5)
C14 C15 H6 119.7
C16 C15 H6 119.7
C17 C16 C15 120.3(5)
C17 C16 H7 119.9
C15 C16 H7 119.9
C16 C17 C12 121.8(5)
C16 C17 H8 119.1
C12 C17 H8 119.1
C23 C18 C19 120.7(5)
C23 C18 C7 118.6(5)
C19 C18 C7 120.7(5)
C20 C19 C18 118.6(5)
C20 C19 C26 119.4(6)
C18 C19 C26 122.0(5)
C21 C20 C19 121.0(6)
C21 C20 H9 119.5
C19 C20 H9 119.5
C22 C21 C20 119.0(5)
C22 C21 C25 121.4(6)
C20 C21 C25 119.7(6)
C21 C22 C23 122.2(6)
C21 C22 H10 118.9
C23 C22 H10 118.9
C22 C23 C18 118.4(6)
C22 C23 C24 119.2(5)
C18 C23 C24 122.3(5)
C23 C24 H11 109.5
C23 C24 H12 109.5
H11 C24 H12 109.5
C23 C24 H13 109.5
H11 C24 H13 109.5
H12 C24 H13 109.5
C21 C25 H14 109.5
C21 C25 H15 109.5
H14 C25 H15 109.5
C21 C25 H16 109.5
H14 C25 H16 109.5
H15 C25 H16 109.5
C19 C26 H17 109.5
C19 C26 H18 109.5
H17 C26 H18 109.5
C19 C26 H19 109.5
H17 C26 H19 109.5
H18 C26 H19 109.5
C28 C27 C2 123.8(6)
C28 C27 H20 118.1
C2 C27 H20 118.1
C27 C28 C29 118.8(6)
C27 C28 H21 120.6
C29 C28 H21 120.6
C30 C29 C28 120.9(6)
C30 C29 H22 119.5
C28 C29 H22 119.5
C29 C30 C1 120.6(5)
C29 C30 H23 119.7
C1 C30 H23 119.7

loop_
_geom_bond_atom_site_label_1
_geom_bond_atom_site_label_2
_geom_bond_distance
Pt1 N1 1.962(4)
Pt1 N2 1.963(4)
Pt1 O1 1.971(3)
Pt1 O2 1.975(3)
O1 C1 1.299(6)
O2 C13 1.285(6)
N1 C3 1.354(7)
N1 C4 1.386(6)
C1 C30 1.423(7)
C1 C2 1.439(7)
C2 C27 1.412(8)
C2 C3 1.422(7)
C3 C6 1.439(7)
C4 C7 1.394(7)
C4 C5 1.437(7)
C5 C6 1.351(8)
C5 H1 0.9500
C6 H2 0.9500
C7 C8 1.404(7)
C7 C18 1.507(7)
C8 N2 1.387(6)
C8 C11 1.437(7)
N2 C9 1.360(7)
C9 C12 1.430(7)
C9 C10 1.449(7)
C10 C11 1.352(7)
C10 H3 0.9500
C11 H4 0.9500
C12 C17 1.420(8)
C12 C13 1.433(7)
C13 C14 1.435(7)
C14 C15 1.359(8)
C14 H5 0.9500
C15 C16 1.400(9)
C15 H6 0.9500
C16 C17 1.368(8)
C16 H7 0.9500
C17 H8 0.9500
C18 C23 1.396(8)
C18 C19 1.401(8)
C19 C20 1.398(7)
C19 C26 1.496(8)
C20 C21 1.396(9)
C20 H9 0.9500
C21 C22 1.365(9)
C21 C25 1.525(8)
C22 C23 1.394(7)
C22 H10 0.9500
C23 C24 1.509(9)
C24 H11 0.9800
C24 H12 0.9800
C24 H13 0.9800
C25 H14 0.9800
C25 H15 0.9800
C25 H16 0.9800
C26 H17 0.9800
C26 H18 0.9800
C26 H19 0.9800
C27 C28 1.356(8)
C27 H20 0.9500
C28 C29 1.406(9)
C28 H21 0.9500
C29 C30 1.367(8)
C29 H22 0.9500
C30 H23 0.9500

loop_
_geom_torsion_atom_site_label_1
_geom_torsion_atom_site_label_2
_geom_torsion_atom_site_label_3
_geom_torsion_atom_site_label_4
_geom_torsion
N1 Pt1 O1 C1 -0.9(4)
N2 Pt1 O1 C1 -159.5(15)
O2 Pt1 O1 C1 177.1(4)
N1 Pt1 O2 C13 -162.0(16)
N2 Pt1 O2 C13 -0.6(4)
O1 Pt1 O2 C13 177.1(4)
N2 Pt1 N1 C3 -178.2(4)
O1 Pt1 N1 C3 3.9(4)
O2 Pt1 N1 C3 -17(2)
N2 Pt1 N1 C4 -0.9(4)
O1 Pt1 N1 C4 -178.8(4)
O2 Pt1 N1 C4 160.5(16)
Pt1 O1 C1 C30 177.4(4)
Pt1 O1 C1 C2 -3.1(8)
O1 C1 C2 C27 -176.4(5)
C30 C1 C2 C27 3.1(8)
O1 C1 C2 C3 5.0(9)
C30 C1 C2 C3 -175.5(5)
C4 N1 C3 C2 179.0(5)
Pt1 N1 C3 C2 -3.3(8)
C4 N1 C3 C6 1.1(6)
Pt1 N1 C3 C6 178.8(4)
C27 C2 C3 N1 179.8(5)
C1 C2 C3 N1 -1.6(9)
C27 C2 C3 C6 -2.6(9)
C1 C2 C3 C6 176.0(5)
C3 N1 C4 C7 179.2(5)
Pt1 N1 C4 C7 1.5(8)
C3 N1 C4 C5 -1.2(6)
Pt1 N1 C4 C5 -178.9(4)
N1 C4 C5 C6 0.9(6)
C7 C4 C5 C6 -179.6(5)
C4 C5 C6 C3 -0.2(7)
N1 C3 C6 C5 -0.6(7)
C2 C3 C6 C5 -178.5(5)
N1 C4 C7 C8 -0.2(9)
C5 C4 C7 C8 -179.7(5)
N1 C4 C7 C18 176.8(5)
C5 C4 C7 C18 -2.7(8)
C4 C7 C8 N2 -1.7(9)
C18 C7 C8 N2 -178.8(5)
C4 C7 C8 C11 177.6(5)
C18 C7 C8 C11 0.5(8)
C7 C8 N2 C9 178.7(5)
C11 C8 N2 C9 -0.7(6)
C7 C8 N2 Pt1 2.1(7)
C11 C8 N2 Pt1 -177.3(3)
N1 Pt1 N2 C9 -176.8(4)
O1 Pt1 N2 C9 -18.2(19)
O2 Pt1 N2 C9 4.9(4)
N1 Pt1 N2 C8 -0.8(4)
O1 Pt1 N2 C8 157.8(14)
O2 Pt1 N2 C8 -179.0(4)
C8 N2 C9 C12 177.4(5)
Pt1 N2 C9 C12 -6.0(8)
C8 N2 C9 C10 0.0(6)
Pt1 N2 C9 C10 176.6(3)
N2 C9 C10 C11 0.8(6)
C12 C9 C10 C11 -176.7(5)
C9 C10 C11 C8 -1.2(6)
N2 C8 C11 C10 1.2(6)
C7 C8 C11 C10 -178.2(5)
N2 C9 C12 C17 -177.5(5)
C10 C9 C12 C17 -0.4(8)
N2 C9 C12 C13 1.3(9)
C10 C9 C12 C13 178.3(5)
Pt1 O2 C13 C12 -3.3(8)
Pt1 O2 C13 C14 175.8(4)
C17 C12 C13 O2 -177.5(5)
C9 C12 C13 O2 3.7(8)
C17 C12 C13 C14 3.3(8)
C9 C12 C13 C14 -175.5(5)
O2 C13 C14 C15 178.7(5)
C12 C13 C14 C15 -2.1(8)
C13 C14 C15 C16 -0.5(9)
C14 C15 C16 C17 1.9(9)
C15 C16 C17 C12 -0.6(9)
C9 C12 C17 C16 176.8(5)
C13 C12 C17 C16 -2.1(8)
C4 C7 C18 C23 -90.7(6)
C8 C7 C18 C23 86.6(6)
C4 C7 C18 C19 88.4(7)
C8 C7 C18 C19 -94.4(6)
C23 C18 C19 C20 -0.6(8)
C7 C18 C19 C20 -179.6(5)
C23 C18 C19 C26 178.8(6)
C7 C18 C19 C26 -0.3(8)
C18 C19 C20 C21 -0.9(9)
C26 C19 C20 C21 179.8(6)
C19 C20 C21 C22 1.3(9)
C19 C20 C21 C25 -178.6(6)
C20 C21 C22 C23 -0.1(9)
C25 C21 C22 C23 179.8(6)
C21 C22 C23 C18 -1.3(9)
C21 C22 C23 C24 178.6(6)
C19 C18 C23 C22 1.7(8)
C7 C18 C23 C22 -179.3(5)
C19 C18 C23 C24 -178.2(5)
C7 C18 C23 C24 0.9(8)
C3 C2 C27 C28 177.2(6)
C1 C2 C27 C28 -1.5(9)
C2 C27 C28 C29 -1.7(10)
C27 C28 C29 C30 3.2(10)
C28 C29 C30 C1 -1.5(10)
O1 C1 C30 C29 177.8(5)
C2 C1 C30 C29 -1.8(9)
